data_7116547
loop_
_publ_author_name
'Keith Searles'
'Patrick J. Carroll'
'Chun-Hsing Chen'
'Maren Pink'
'Daniel J. Mindiola'

_publ_section_title
;
 Niobium-nitrides derived from nitrogen splitting
;
_journal_name_full Chem.Commun.
_journal_page_first 3526
_journal_paper_doi 10.1039/C4cc09563D
_journal_volume 51
_journal_year 2015
_chemical_formula_sum 'C149 H144 Cl5 K3 Nb2 O4'
_chemical_formula_weight 2479.01
_space_group_IT_number 2
_symmetry_cell_setting triclinic
_symmetry_Int_Tables_number 2
_symmetry_space_group_name_Hall '-P 1'
_symmetry_space_group_name_H-M 'P -1'
_atom_sites_solution_hydrogens geom
_atom_sites_solution_primary direct
_audit_creation_method SHELXL-97
_audit_update_record
;
2014-11-04 deposited with the CCDC.
2015-01-07 downloaded from the CCDC.
;
_cell_angle_alpha 92.288(4)
_cell_angle_beta 100.453(4)
_cell_angle_gamma 114.629(4)
_cell_formula_units_Z 2
_cell_length_a 16.7009(14)
_cell_length_b 17.9962(15)
_cell_length_c 24.535(2)
_cell_measurement_temperature 100(1)
_cell_volume 6536.7(10)
_computing_data_collection 'Bruker APEX2'
_computing_data_reduction 'Bruker SAINT'
_computing_structure_refinement 'SHELXL-97 (Sheldrick, 2008)'
_computing_structure_solution 'SHELXS-97 (Sheldrick, 2008)'
_diffrn_ambient_temperature 100(1)
_diffrn_measured_fraction_theta_full 0.987
_diffrn_measured_fraction_theta_max 0.987
_diffrn_measurement_device 'CCD Area Detector'
_diffrn_measurement_device_type 'Bruker APEXII'
_diffrn_measurement_method 'phi and omega scans'
_diffrn_radiation_monochromator graphite
_diffrn_radiation_source 'sealed tube'
_diffrn_radiation_type MoK\a
_diffrn_radiation_wavelength 0.71073
_diffrn_reflns_av_R_equivalents 0.0333
_diffrn_reflns_av_sigmaI/netI 0.0316
_diffrn_reflns_limit_h_max 21
_diffrn_reflns_limit_h_min -21
_diffrn_reflns_limit_k_max 23
_diffrn_reflns_limit_k_min -22
_diffrn_reflns_limit_l_max 32
_diffrn_reflns_limit_l_min -31
_diffrn_reflns_number 161655
_diffrn_reflns_theta_full 27.73
_diffrn_reflns_theta_max 27.73
_diffrn_reflns_theta_min 1.37
_exptl_absorpt_coefficient_mu 0.426
_exptl_absorpt_correction_T_max 0.7456
_exptl_absorpt_correction_T_min 0.7088
_exptl_absorpt_correction_type multi-scan
_exptl_absorpt_process_details '(SADABS; Sheldrick, 2007)'
_exptl_crystal_density_diffrn 1.260
_exptl_crystal_density_method 'not measured'
_exptl_crystal_F_000 2588
_exptl_crystal_size_max 0.38
_exptl_crystal_size_mid 0.30
_exptl_crystal_size_min 0.05
_refine_diff_density_max 2.538
_refine_diff_density_min -0.603
_refine_diff_density_rms 0.101
_refine_ls_extinction_method none
_refine_ls_goodness_of_fit_ref 1.050
_refine_ls_hydrogen_treatment constr
_refine_ls_matrix_type full
_refine_ls_number_parameters 1483
_refine_ls_number_reflns 30335
_refine_ls_number_restraints 0
_refine_ls_restrained_S_all 1.050
_refine_ls_R_factor_all 0.0589
_refine_ls_R_factor_gt 0.0415
_refine_ls_shift/su_max 0.001
_refine_ls_shift/su_mean 0.000
_refine_ls_structure_factor_coef Fsqd
_refine_ls_weighting_details 'calc w=1/[\s^2^(Fo^2^)+(0.0652P)^2^+9.6351P] where P=(Fo^2^+2Fc^2^)/3'
_refine_ls_weighting_scheme calc
_refine_ls_wR_factor_gt 0.1168
_refine_ls_wR_factor_ref 0.1301
_reflns_number_gt 24323
_reflns_number_total 30335
_reflns_threshold_expression >2sigma(I)
_cod_data_source_file c4cc09563d2.cif
_cod_data_source_block shelxl_a
_cod_original_cell_volume 6536.7(9)
_cod_original_sg_symbol_H-M 'P -1       '
_cod_database_code 7116547

loop_
_symmetry_equiv_pos_as_xyz
'x, y, z'
'-x, -y, -z'

loop_
_atom_site_label
_atom_site_type_symbol
_atom_site_fract_x
_atom_site_fract_y
_atom_site_fract_z
_atom_site_U_iso_or_equiv
_atom_site_adp_type
_atom_site_occupancy
_atom_site_symmetry_multiplicity
_atom_site_calc_flag
_atom_site_refinement_flags
Nb1 Nb 0.607266(14) 0.185441(13) 0.241935(9) 0.01373(5) Uani 1 1 d .
Nb2 Nb 0.702840(14) 0.346628(13) 0.276970(9) 0.01466(5) Uani 1 1 d .
K1 K 0.65913(5) 0.26659(4) 0.08407(3) 0.03092(14) Uani 1 1 d .
K2 K 0.83596(4) 0.56101(4) 0.33987(3) 0.02400(12) Uani 1 1 d .
K3 K 0.45879(4) 0.18728(4) 0.34779(2) 0.02526(13) Uani 1 1 d .
Cl1 Cl 0.52561(4) 0.15083(4) 0.14370(2) 0.01830(12) Uani 1 1 d .
Cl2 Cl 0.85693(4) 0.38868(4) 0.32798(3) 0.02090(12) Uani 1 1 d .
Cl3 Cl 0.74466(4) 0.27122(4) 0.20475(3) 0.02113(12) Uani 1 1 d .
Cl4 Cl 0.53418(4) 0.28711(4) 0.25120(2) 0.01729(11) Uani 1 1 d .
Cl5 Cl 0.65846(4) 0.23603(4) 0.34452(2) 0.01788(12) Uani 1 1 d .
O1 O 0.66527(12) 0.11050(11) 0.24492(7) 0.0179(3) Uani 1 1 d .
O2 O 0.48709(11) 0.10631(10) 0.26547(7) 0.0165(3) Uani 1 1 d .
O3 O 0.69672(12) 0.42805(11) 0.34014(7) 0.0183(4) Uani 1 1 d .
O4 O 0.72699(12) 0.43451(11) 0.22502(7) 0.0181(3) Uani 1 1 d .
C1 C 0.72827(17) 0.08598(15) 0.23486(10) 0.0173(5) Uani 1 1 d .
C2 C 0.80951(18) 0.10645(17) 0.27418(11) 0.0231(5) Uani 1 1 d .
C3 C 0.86624(19) 0.07090(19) 0.26392(12) 0.0266(6) Uani 1 1 d .
H3 H 0.9194 0.0841 0.2903 0.035 Uiso 1 1 calc R
C4 C 0.84736(19) 0.01676(18) 0.21639(12) 0.0256(6) Uani 1 1 d .
C5 C 0.76964(19) 0.00132(17) 0.17718(11) 0.0236(5) Uani 1 1 d .
H5 H 0.7558 -0.0336 0.1445 0.031 Uiso 1 1 calc R
C6 C 0.71130(17) 0.03605(16) 0.18480(11) 0.0188(5) Uani 1 1 d .
C7 C 0.83900(19) 0.1666(2) 0.32768(12) 0.0287(6) Uani 1 1 d .
H7 H 0.8071 0.2017 0.3216 0.038 Uiso 1 1 calc R
C8 C 0.8149(2) 0.1244(2) 0.37827(13) 0.0362(7) Uani 1 1 d .
C9 C 0.7876(2) 0.0404(3) 0.37915(14) 0.0436(9) Uani 1 1 d .
H9 H 0.7807 0.0078 0.3467 0.058 Uiso 1 1 calc R
C10 C 0.7703(3) 0.0035(3) 0.42732(16) 0.0563(11) Uani 1 1 d .
H10 H 0.7515 -0.0530 0.4269 0.075 Uiso 1 1 calc R
C11 C 0.7815(3) 0.0524(4) 0.47568(16) 0.0596(13) Uani 1 1 d .
H11 H 0.7707 0.0287 0.5082 0.079 Uiso 1 1 calc R
C12 C 0.8087(3) 0.1366(4) 0.47598(15) 0.0596(13) Uani 1 1 d .
H12 H 0.8165 0.1691 0.5087 0.079 Uiso 1 1 calc R
C13 C 0.8241(2) 0.1722(3) 0.42757(14) 0.0472(10) Uani 1 1 d .
H13 H 0.8408 0.2284 0.4278 0.063 Uiso 1 1 calc R
C14 C 0.9407(2) 0.2231(2) 0.33696(13) 0.0345(7) Uani 1 1 d .
C15 C 0.9705(2) 0.2802(2) 0.30071(15) 0.0388(8) Uani 1 1 d .
H15 H 0.9287 0.2854 0.2724 0.052 Uiso 1 1 calc R
C16 C 1.0617(2) 0.3300(2) 0.30574(18) 0.0489(9) Uani 1 1 d .
H16 H 1.0803 0.3680 0.2808 0.065 Uiso 1 1 calc R
C17 C 1.1247(2) 0.3235(3) 0.34731(19) 0.0564(11) Uani 1 1 d .
H17 H 1.1858 0.3574 0.3510 0.075 Uiso 1 1 calc R
C18 C 1.0963(2) 0.2663(3) 0.38332(17) 0.0604(12) Uani 1 1 d .
H18 H 1.1389 0.2610 0.4111 0.080 Uiso 1 1 calc R
C19 C 1.0046(2) 0.2156(3) 0.37915(15) 0.0476(9) Uani 1 1 d .
H19 H 0.9864 0.1775 0.4041 0.063 Uiso 1 1 calc R
C20 C 0.9095(2) -0.0237(2) 0.20776(14) 0.0356(7) Uani 1 1 d .
C21 C 0.8712(5) -0.1079(3) 0.2261(4) 0.113(3) Uani 1 1 d .
H21a H 0.9064 -0.1363 0.2187 0.170 Uiso 1 1 calc R
H21b H 0.8099 -0.1386 0.2060 0.170 Uiso 1 1 calc R
H21c H 0.8730 -0.1025 0.2655 0.170 Uiso 1 1 calc R
C22 C 1.0041(3) 0.0259(4) 0.2383(3) 0.113(3) Uani 1 1 d .
H22a H 1.0069 0.0293 0.2778 0.170 Uiso 1 1 calc R
H22b H 1.0257 0.0804 0.2275 0.170 Uiso 1 1 calc R
H22c H 1.0411 0.0003 0.2293 0.170 Uiso 1 1 calc R
C23 C 0.9096(5) -0.0373(5) 0.1467(2) 0.116(3) Uani 1 1 d .
H23a H 0.9235 0.0136 0.1312 0.174 Uiso 1 1 calc R
H23b H 0.8512 -0.0777 0.1271 0.174 Uiso 1 1 calc R
H23c H 0.9543 -0.0566 0.1429 0.174 Uiso 1 1 calc R
C24 C 0.63542(17) 0.02597(16) 0.13624(10) 0.0181(5) Uani 1 1 d .
H24 H 0.5964 0.0461 0.1511 0.024 Uiso 1 1 calc R
C25 C 0.57751(17) -0.06417(16) 0.11285(11) 0.0192(5) Uani 1 1 d .
C26 C 0.50968(19) -0.1113(2) 0.13929(12) 0.0290(6) Uani 1 1 d .
H26 H 0.4991 -0.0867 0.1695 0.039 Uiso 1 1 calc R
C27 C 0.4577(2) -0.1946(2) 0.12113(15) 0.0376(8) Uani 1 1 d .
H27 H 0.4129 -0.2254 0.1395 0.050 Uiso 1 1 calc R
C28 C 0.4718(2) -0.23215(19) 0.07626(16) 0.0390(8) Uani 1 1 d .
H28 H 0.4370 -0.2882 0.0645 0.052 Uiso 1 1 calc R
C29 C 0.5378(2) -0.18627(19) 0.04871(15) 0.0362(7) Uani 1 1 d .
H29 H 0.5471 -0.2111 0.0180 0.048 Uiso 1 1 calc R
C30 C 0.59036(19) -0.10283(17) 0.06720(12) 0.0256(6) Uani 1 1 d .
H30 H 0.6350 -0.0723 0.0487 0.034 Uiso 1 1 calc R
C31 C 0.67167(18) 0.08000(16) 0.09159(11) 0.0211(5) Uani 1 1 d .
C32 C 0.6106(2) 0.07428(17) 0.04206(11) 0.0260(6) Uani 1 1 d .
H32 H 0.5495 0.0399 0.0379 0.035 Uiso 1 1 calc R
C33 C 0.6404(2) 0.11931(18) -0.00077(12) 0.0309(6) Uani 1 1 d .
H33 H 0.5996 0.1135 -0.0338 0.041 Uiso 1 1 calc R
C34 C 0.7307(2) 0.17275(18) 0.00555(12) 0.0316(7) Uani 1 1 d .
H34 H 0.7508 0.2022 -0.0234 0.042 Uiso 1 1 calc R
C35 C 0.7907(2) 0.18215(18) 0.05512(13) 0.0301(6) Uani 1 1 d .
H35 H 0.8509 0.2195 0.0600 0.040 Uiso 1 1 calc R
C36 C 0.76131(19) 0.13568(17) 0.09796(11) 0.0247(6) Uani 1 1 d .
H36 H 0.8023 0.1422 0.1310 0.033 Uiso 1 1 calc R
C37 C 0.43199(16) 0.02703(15) 0.24585(10) 0.0156(5) Uani 1 1 d .
C38 C 0.44919(17) -0.03635(16) 0.26972(10) 0.0183(5) Uani 1 1 d .
C39 C 0.38863(18) -0.11848(16) 0.25120(11) 0.0205(5) Uani 1 1 d .
H39 H 0.4017 -0.1597 0.2664 0.027 Uiso 1 1 calc R
C40 C 0.30966(17) -0.14100(16) 0.21106(11) 0.0201(5) Uani 1 1 d .
C41 C 0.29281(17) -0.07731(16) 0.18885(11) 0.0197(5) Uani 1 1 d .
H41 H 0.2402 -0.0908 0.1620 0.026 Uiso 1 1 calc R
C42 C 0.35142(17) 0.00520(15) 0.20527(10) 0.0167(5) Uani 1 1 d .
C43 C 0.52194(18) -0.01406(16) 0.32256(10) 0.0197(5) Uani 1 1 d .
H43 H 0.5753 0.0339 0.3176 0.026 Uiso 1 1 calc R
C44 C 0.48866(19) 0.01076(16) 0.37129(11) 0.0220(5) Uani 1 1 d .
C45 C 0.5495(2) 0.06681(18) 0.41646(12) 0.0281(6) Uani 1 1 d .
H45 H 0.6110 0.0892 0.4172 0.037 Uiso 1 1 calc R
C46 C 0.5196(2) 0.08997(19) 0.46070(13) 0.0358(7) Uani 1 1 d .
H46 H 0.5611 0.1280 0.4905 0.048 Uiso 1 1 calc R
C47 C 0.4287(2) 0.0568(2) 0.46064(13) 0.0352(7) Uani 1 1 d .
H47 H 0.4090 0.0721 0.4904 0.047 Uiso 1 1 calc R
C48 C 0.3674(2) 0.0009(2) 0.41616(13) 0.0355(7) Uani 1 1 d .
H48 H 0.3061 -0.0214 0.4158 0.047 Uiso 1 1 calc R
C49 C 0.3970(2) -0.0222(2) 0.37185(12) 0.0298(6) Uani 1 1 d .
H49 H 0.3551 -0.0602 0.3421 0.040 Uiso 1 1 calc R
C50 C 0.54847(18) -0.08464(17) 0.33248(11) 0.0231(5) Uani 1 1 d .
C51 C 0.5206(2) -0.13710(19) 0.37212(13) 0.0314(6) Uani 1 1 d .
H51 H 0.4881 -0.1272 0.3962 0.042 Uiso 1 1 calc R
C52 C 0.5410(2) -0.2044(2) 0.37597(16) 0.0423(8) Uani 1 1 d .
H52 H 0.5213 -0.2396 0.4024 0.056 Uiso 1 1 calc R
C53 C 0.5900(3) -0.2196(2) 0.34121(17) 0.0457(9) Uani 1 1 d .
H53 H 0.6040 -0.2643 0.3443 0.061 Uiso 1 1 calc R
C54 C 0.6183(2) -0.1675(2) 0.30163(15) 0.0381(7) Uani 1 1 d .
H54 H 0.6512 -0.1775 0.2778 0.051 Uiso 1 1 calc R
C55 C 0.5979(2) -0.10046(18) 0.29744(13) 0.0279(6) Uani 1 1 d .
H55 H 0.6174 -0.0656 0.2708 0.037 Uiso 1 1 calc R
C56 C 0.23718(18) -0.23023(16) 0.19771(11) 0.0235(5) Uani 1 1 d .
C57 C 0.1605(2) -0.23549(19) 0.22544(14) 0.0352(7) Uani 1 1 d .
H57a H 0.1141 -0.2910 0.2184 0.053 Uiso 1 1 calc R
H57b H 0.1361 -0.1990 0.2104 0.053 Uiso 1 1 calc R
H57c H 0.1833 -0.2197 0.2650 0.053 Uiso 1 1 calc R
C58 C 0.2721(2) -0.29124(17) 0.22084(13) 0.0307(6) Uani 1 1 d .
H58a H 0.2244 -0.3461 0.2120 0.046 Uiso 1 1 calc R
H58b H 0.2927 -0.2779 0.2607 0.046 Uiso 1 1 calc R
H58c H 0.3213 -0.2881 0.2044 0.046 Uiso 1 1 calc R
C59 C 0.2011(2) -0.25464(18) 0.13473(12) 0.0288(6) Uani 1 1 d .
H59a H 0.2488 -0.2528 0.1174 0.043 Uiso 1 1 calc R
H59b H 0.1784 -0.2169 0.1197 0.043 Uiso 1 1 calc R
H59c H 0.1532 -0.3095 0.1275 0.043 Uiso 1 1 calc R
C60 C 0.32441(17) 0.07295(15) 0.18761(10) 0.0178(5) Uani 1 1 d .
H60 H 0.3794 0.1194 0.1830 0.024 Uiso 1 1 calc R
C61 C 0.25782(17) 0.04785(16) 0.13122(11) 0.0196(5) Uani 1 1 d .
C62 C 0.28416(19) 0.02690(17) 0.08411(11) 0.0243(5) Uani 1 1 d .
H62 H 0.3410 0.0277 0.0881 0.032 Uiso 1 1 calc R
C63 C 0.2273(2) 0.00500(18) 0.03179(12) 0.0282(6) Uani 1 1 d .
H63 H 0.2463 -0.0085 0.0010 0.037 Uiso 1 1 calc R
C64 C 0.1423(2) 0.0030(2) 0.02495(13) 0.0352(7) Uani 1 1 d .
H64 H 0.1044 -0.0108 -0.0103 0.047 Uiso 1 1 calc R
C65 C 0.1144(2) 0.0218(2) 0.07126(14) 0.0407(8) Uani 1 1 d .
H65 H 0.0570 0.0196 0.0673 0.054 Uiso 1 1 calc R
C66 C 0.1721(2) 0.0439(2) 0.12381(12) 0.0308(6) Uani 1 1 d .
H66 H 0.1525 0.0563 0.1546 0.041 Uiso 1 1 calc R
C67 C 0.29141(17) 0.10341(17) 0.23409(11) 0.0211(5) Uani 1 1 d .
C68 C 0.25559(19) 0.05448(18) 0.27364(12) 0.0259(6) Uani 1 1 d .
H68 H 0.2508 0.0010 0.2721 0.034 Uiso 1 1 calc R
C69 C 0.2266(2) 0.0844(2) 0.31580(13) 0.0320(7) Uani 1 1 d .
H69 H 0.2026 0.0509 0.3421 0.043 Uiso 1 1 calc R
C70 C 0.2334(2) 0.1637(2) 0.31850(13) 0.0346(7) Uani 1 1 d .
H70 H 0.2142 0.1837 0.3466 0.046 Uiso 1 1 calc R
C71 C 0.2689(2) 0.21294(19) 0.27943(14) 0.0330(7) Uani 1 1 d .
H71 H 0.2735 0.2663 0.2811 0.044 Uiso 1 1 calc R
C72 C 0.29805(19) 0.18346(18) 0.23751(12) 0.0267(6) Uani 1 1 d .
H72 H 0.3222 0.2174 0.2114 0.036 Uiso 1 1 calc R
C73 C 0.63806(17) 0.41441(15) 0.37336(10) 0.0169(5) Uani 1 1 d .
C74 C 0.56185(17) 0.42998(15) 0.35713(10) 0.0171(5) Uani 1 1 d .
C75 C 0.49544(17) 0.40677(16) 0.38861(10) 0.0188(5) Uani 1 1 d .
H75 H 0.4438 0.4146 0.3764 0.025 Uiso 1 1 calc R
C76 C 0.50466(18) 0.37221(16) 0.43784(10) 0.0205(5) Uani 1 1 d .
C77 C 0.58675(18) 0.36816(17) 0.45679(10) 0.0213(5) Uani 1 1 d .
H77 H 0.5961 0.3491 0.4910 0.028 Uiso 1 1 calc R
C78 C 0.65497(17) 0.39109(16) 0.42716(10) 0.0200(5) Uani 1 1 d .
C79 C 0.56110(17) 0.48028(16) 0.30872(10) 0.0183(5) Uani 1 1 d .
H79 H 0.5722 0.4533 0.2773 0.024 Uiso 1 1 calc R
C80 C 0.47126(18) 0.48343(17) 0.28892(11) 0.0226(5) Uani 1 1 d .
C81 C 0.4043(2) 0.42210(19) 0.24902(14) 0.0359(7) Uani 1 1 d .
H81 H 0.4153 0.3801 0.2337 0.048 Uiso 1 1 calc R
C82 C 0.3201(2) 0.4228(2) 0.23165(17) 0.0464(9) Uani 1 1 d .
H82 H 0.2755 0.3813 0.2049 0.062 Uiso 1 1 calc R
C83 C 0.3030(2) 0.4846(2) 0.25388(17) 0.0470(9) Uani 1 1 d .
H83 H 0.2469 0.4848 0.2424 0.063 Uiso 1 1 calc R
C84 C 0.3693(2) 0.5459(2) 0.29322(15) 0.0419(8) Uani 1 1 d .
H84 H 0.3580 0.5880 0.3082 0.056 Uiso 1 1 calc R
C85 C 0.4524(2) 0.5456(2) 0.31072(13) 0.0321(7) Uani 1 1 d .
H85 H 0.4965 0.5875 0.3375 0.043 Uiso 1 1 calc R
C86 C 0.63915(17) 0.56698(16) 0.32450(11) 0.0208(5) Uani 1 1 d .
C87 C 0.67806(19) 0.61024(18) 0.28323(12) 0.0267(6) Uani 1 1 d .
H87 H 0.6576 0.5855 0.2463 0.036 Uiso 1 1 calc R
C88 C 0.7468(2) 0.68954(19) 0.29620(13) 0.0315(6) Uani 1 1 d .
H88 H 0.7719 0.7173 0.2679 0.042 Uiso 1 1 calc R
C89 C 0.7782(2) 0.72770(19) 0.35065(14) 0.0344(7) Uani 1 1 d .
H89 H 0.8242 0.7810 0.3593 0.046 Uiso 1 1 calc R
C90 C 0.7404(2) 0.68577(19) 0.39215(13) 0.0331(7) Uani 1 1 d .
H90 H 0.7607 0.7111 0.4290 0.044 Uiso 1 1 calc R
C91 C 0.67172(19) 0.60552(17) 0.37923(11) 0.0251(6) Uani 1 1 d .
H91 H 0.6475 0.5776 0.4077 0.033 Uiso 1 1 calc R
C92 C 0.43216(18) 0.34149(17) 0.47224(11) 0.0216(5) Uani 1 1 d .
C93 C 0.35237(19) 0.3607(2) 0.44991(12) 0.0289(6) Uani 1 1 d .
H93a H 0.3733 0.4192 0.4502 0.043 Uiso 1 1 calc R
H93b H 0.3092 0.3413 0.4731 0.043 Uiso 1 1 calc R
H93c H 0.3245 0.3338 0.4124 0.043 Uiso 1 1 calc R
C94 C 0.4720(2) 0.38134(18) 0.53320(11) 0.0264(6) Uani 1 1 d .
H94a H 0.4903 0.4397 0.5351 0.040 Uiso 1 1 calc R
H94b H 0.5235 0.3712 0.5477 0.040 Uiso 1 1 calc R
H94c H 0.4273 0.3581 0.5550 0.040 Uiso 1 1 calc R
C95 C 0.3968(2) 0.24735(18) 0.47076(13) 0.0303(6) Uani 1 1 d .
H95a H 0.3553 0.2283 0.4951 0.045 Uiso 1 1 calc R
H95b H 0.4465 0.2339 0.4830 0.045 Uiso 1 1 calc R
H95c H 0.3665 0.2212 0.4333 0.045 Uiso 1 1 calc R
C96 C 0.74873(18) 0.39723(18) 0.45248(11) 0.0227(5) Uani 1 1 d .
H96 H 0.7618 0.3627 0.4269 0.030 Uiso 1 1 calc R
C97 C 0.75030(19) 0.3630(2) 0.50885(11) 0.0299(7) Uani 1 1 d .
C98 C 0.7699(2) 0.4131(3) 0.55893(13) 0.0451(9) Uani 1 1 d .
H98 H 0.7883 0.4695 0.5592 0.060 Uiso 1 1 calc R
C99 C 0.7616(3) 0.3782(4) 0.60838(14) 0.0613(13) Uani 1 1 d .
H99 H 0.7741 0.4116 0.6416 0.082 Uiso 1 1 calc R
C100 C 0.7352(3) 0.2948(4) 0.60870(15) 0.0628(14) Uani 1 1 d .
H100 H 0.7286 0.2720 0.6419 0.084 Uiso 1 1 calc R
C101 C 0.7186(2) 0.2457(3) 0.55999(16) 0.0516(10) Uani 1 1 d .
H101 H 0.7024 0.1896 0.5602 0.069 Uiso 1 1 calc R
C102 C 0.7263(2) 0.2802(2) 0.50988(13) 0.0364(7) Uani 1 1 d .
H102 H 0.7150 0.2466 0.4769 0.048 Uiso 1 1 calc R
C103 C 0.8225(2) 0.48455(18) 0.45847(11) 0.0271(6) Uani 1 1 d .
C104 C 0.8104(2) 0.5539(2) 0.47315(15) 0.0417(8) Uani 1 1 d .
H104 H 0.7543 0.5479 0.4783 0.055 Uiso 1 1 calc R
C105 C 0.8815(3) 0.6324(2) 0.48020(18) 0.0568(11) Uani 1 1 d .
H105 H 0.8724 0.6782 0.4904 0.076 Uiso 1 1 calc R
C106 C 0.9646(3) 0.6431(2) 0.47227(17) 0.0536(11) Uani 1 1 d .
H106 H 1.0112 0.6959 0.4766 0.071 Uiso 1 1 calc R
C107 C 0.9786(2) 0.5759(2) 0.45799(14) 0.0417(8) Uani 1 1 d .
H107 H 1.0350 0.5828 0.4528 0.055 Uiso 1 1 calc R
C108 C 0.9080(2) 0.4970(2) 0.45125(12) 0.0294(6) Uani 1 1 d .
H108 H 0.9182 0.4517 0.4417 0.039 Uiso 1 1 calc R
C109 C 0.73790(18) 0.44177(15) 0.17186(10) 0.0186(5) Uani 1 1 d .
C110 C 0.82259(18) 0.45552(16) 0.15936(11) 0.0204(5) Uani 1 1 d .
C111 C 0.83340(19) 0.46279(16) 0.10489(11) 0.0229(5) Uani 1 1 d .
H111 H 0.8885 0.4699 0.0973 0.030 Uiso 1 1 calc R
C112 C 0.76592(19) 0.46000(16) 0.06090(11) 0.0230(5) Uani 1 1 d .
C113 C 0.68515(19) 0.44987(16) 0.07416(11) 0.0225(5) Uani 1 1 d .
H113 H 0.6391 0.4485 0.0458 0.030 Uiso 1 1 calc R
C114 C 0.66962(18) 0.44161(16) 0.12856(11) 0.0209(5) Uani 1 1 d .
C115 C 0.90252(18) 0.46874(16) 0.20620(11) 0.0213(5) Uani 1 1 d .
H115 H 0.8791 0.4281 0.2315 0.028 Uiso 1 1 calc R
C116 C 0.97356(18) 0.45063(17) 0.18482(11) 0.0228(5) Uani 1 1 d .
C117 C 1.05055(19) 0.51183(18) 0.17353(12) 0.0265(6) Uani 1 1 d .
H117 H 1.0612 0.5668 0.1800 0.035 Uiso 1 1 calc R
C118 C 1.1119(2) 0.49204(19) 0.15260(12) 0.0288(6) Uani 1 1 d .
H118 H 1.1635 0.5339 0.1454 0.038 Uiso 1 1 calc R
C119 C 1.0975(2) 0.41115(19) 0.14241(12) 0.0295(6) Uani 1 1 d .
H119 H 1.1390 0.3982 0.1284 0.039 Uiso 1 1 calc R
C120 C 1.0208(2) 0.34941(19) 0.15319(14) 0.0356(7) Uani 1 1 d .
H120 H 1.0105 0.2946 0.1468 0.047 Uiso 1 1 calc R
C121 C 0.9591(2) 0.36922(18) 0.17357(14) 0.0326(7) Uani 1 1 d .
H121 H 0.9069 0.3271 0.1798 0.043 Uiso 1 1 calc R
C122 C 0.94130(18) 0.55353(17) 0.24068(11) 0.0235(5) Uani 1 1 d .
C123 C 1.00396(19) 0.56937(19) 0.29082(12) 0.0280(6) Uani 1 1 d .
H123 H 1.0234 0.5296 0.3016 0.037 Uiso 1 1 calc R
C124 C 1.0375(2) 0.6441(2) 0.32478(13) 0.0347(7) Uani 1 1 d .
H124 H 1.0791 0.6540 0.3582 0.046 Uiso 1 1 calc R
C125 C 1.0093(2) 0.7039(2) 0.30913(15) 0.0373(8) Uani 1 1 d .
H125 H 1.0314 0.7536 0.3321 0.050 Uiso 1 1 calc R
C126 C 0.9483(2) 0.68934(19) 0.25935(15) 0.0351(7) Uani 1 1 d .
H126 H 0.9294 0.7295 0.2486 0.047 Uiso 1 1 calc R
C127 C 0.91495(19) 0.61476(17) 0.22528(13) 0.0276(6) Uani 1 1 d .
H127 H 0.8743 0.6057 0.1916 0.037 Uiso 1 1 calc R
C128 C 0.7852(2) 0.47078(17) 0.00226(11) 0.0273(6) Uani 1 1 d .
C129 C 0.8755(3) 0.5465(2) 0.00613(14) 0.0433(9) Uani 1 1 d .
H129a H 0.8875 0.5539 -0.0306 0.065 Uiso 1 1 calc R
H129b H 0.9231 0.5382 0.0294 0.065 Uiso 1 1 calc R
H129c H 0.8723 0.5946 0.0219 0.065 Uiso 1 1 calc R
C130 C 0.7931(3) 0.3943(2) -0.02079(13) 0.0385(8) Uani 1 1 d .
H130a H 0.7359 0.3472 -0.0259 0.058 Uiso 1 1 calc R
H130b H 0.8377 0.3853 0.0051 0.058 Uiso 1 1 calc R
H130c H 0.8108 0.4026 -0.0560 0.058 Uiso 1 1 calc R
C131 C 0.7120(2) 0.4833(2) -0.03790(12) 0.0356(7) Uani 1 1 d .
H131a H 0.6555 0.4357 -0.0419 0.053 Uiso 1 1 calc R
H131b H 0.7277 0.4911 -0.0737 0.053 Uiso 1 1 calc R
H131c H 0.7068 0.5310 -0.0234 0.053 Uiso 1 1 calc R
C132 C 0.58443(18) 0.44462(17) 0.13964(11) 0.0223(5) Uani 1 1 d .
H132 H 0.5775 0.4263 0.1763 0.030 Uiso 1 1 calc R
C133 C 0.49971(19) 0.38690(18) 0.09732(11) 0.0236(5) Uani 1 1 d .
C134 C 0.4524(2) 0.30574(18) 0.10591(12) 0.0280(6) Uani 1 1 d .
H134 H 0.4726 0.2871 0.1380 0.037 Uiso 1 1 calc R
C135 C 0.3755(2) 0.2518(2) 0.06766(14) 0.0353(7) Uani 1 1 d .
H135 H 0.3444 0.1978 0.0745 0.047 Uiso 1 1 calc R
C136 C 0.3448(2) 0.2782(2) 0.01920(13) 0.0348(7) Uani 1 1 d .
H136 H 0.2934 0.2421 -0.0066 0.046 Uiso 1 1 calc R
C137 C 0.3914(2) 0.3588(2) 0.00966(13) 0.0335(7) Uani 1 1 d .
H137 H 0.3716 0.3768 -0.0229 0.045 Uiso 1 1 calc R
C138 C 0.4673(2) 0.4126(2) 0.04848(12) 0.0309(6) Uani 1 1 d .
H138 H 0.4973 0.4669 0.0420 0.041 Uiso 1 1 calc R
C139 C 0.5943(2) 0.53379(19) 0.14342(11) 0.0269(6) Uani 1 1 d .
C140 C 0.5226(2) 0.5489(2) 0.15388(13) 0.0353(7) Uani 1 1 d .
H140 H 0.4689 0.5050 0.1564 0.047 Uiso 1 1 calc R
C141 C 0.5308(3) 0.6291(2) 0.16057(15) 0.0448(9) Uani 1 1 d .
H141 H 0.4830 0.6386 0.1680 0.060 Uiso 1 1 calc R
C142 C 0.6094(3) 0.6945(2) 0.15621(14) 0.0450(9) Uani 1 1 d .
H142 H 0.6146 0.7480 0.1608 0.060 Uiso 1 1 calc R
C143 C 0.6800(3) 0.6808(2) 0.14512(13) 0.0381(7) Uani 1 1 d .
H143 H 0.7329 0.7249 0.1418 0.051 Uiso 1 1 calc R
C144 C 0.6726(2) 0.60058(18) 0.13882(12) 0.0301(6) Uani 1 1 d .
H144 H 0.7209 0.5918 0.1314 0.040 Uiso 1 1 calc R
C145 C 0.0523(5) 0.2410(5) -0.1102(3) 0.105(2) Uani 1 1 d .
H145a H 0.1000 0.2957 -0.1051 0.158 Uiso 1 1 calc R
H145b H 0.0034 0.2366 -0.1397 0.158 Uiso 1 1 calc R
H145c H 0.0744 0.2019 -0.1200 0.158 Uiso 1 1 calc R
C146 C 0.0190(4) 0.2230(3) -0.0564(2) 0.0717(14) Uani 1 1 d .
H146a H -0.0032 0.2626 -0.0467 0.095 Uiso 1 1 calc R
H146b H -0.0309 0.1685 -0.0623 0.095 Uiso 1 1 calc R
C147 C 0.0918(4) 0.2269(3) -0.0084(2) 0.0661(13) Uani 1 1 d .
H147a H 0.1453 0.2778 -0.0068 0.088 Uiso 1 1 calc R
H147b H 0.1070 0.1816 -0.0159 0.088 Uiso 1 1 calc R
C148 C 0.0669(4) 0.2230(3) 0.0478(2) 0.0660(12) Uani 1 1 d .
H148a H 0.0186 0.1692 0.0480 0.088 Uiso 1 1 calc R
H148b H 0.0446 0.2640 0.0535 0.088 Uiso 1 1 calc R
C149 C 0.1470(4) 0.2383(3) 0.0964(2) 0.0750(14) Uani 1 1 d .
H149a H 0.1706 0.1990 0.0904 0.112 Uiso 1 1 calc R
H149b H 0.1269 0.2322 0.1309 0.112 Uiso 1 1 calc R
H149c H 0.1934 0.2930 0.0982 0.112 Uiso 1 1 calc R

loop_
_atom_site_aniso_label
_atom_site_aniso_U_11
_atom_site_aniso_U_22
_atom_site_aniso_U_33
_atom_site_aniso_U_23
_atom_site_aniso_U_13
_atom_site_aniso_U_12
Nb1 0.01309(10) 0.01513(10) 0.01392(10) 0.00323(8) 0.00363(8) 0.00662(8)
Nb2 0.01433(11) 0.01597(11) 0.01367(10) 0.00183(8) 0.00405(8) 0.00613(8)
K1 0.0430(4) 0.0247(3) 0.0264(3) 0.0066(2) 0.0133(3) 0.0134(3)
K2 0.0195(3) 0.0225(3) 0.0284(3) 0.0017(2) 0.0068(2) 0.0071(2)
K3 0.0229(3) 0.0330(3) 0.0212(3) 0.0011(2) 0.0085(2) 0.0121(3)
Cl1 0.0187(3) 0.0223(3) 0.0151(3) 0.0025(2) 0.0027(2) 0.0104(2)
Cl2 0.0167(3) 0.0238(3) 0.0210(3) 0.0011(2) 0.0031(2) 0.0083(2)
Cl3 0.0212(3) 0.0185(3) 0.0225(3) 0.0012(2) 0.0103(2) 0.0053(2)
Cl4 0.0161(3) 0.0165(3) 0.0197(3) 0.0020(2) 0.0041(2) 0.0073(2)
Cl5 0.0179(3) 0.0201(3) 0.0149(3) 0.0029(2) 0.0035(2) 0.0074(2)
O1 0.0166(9) 0.0221(9) 0.0175(8) 0.0032(7) 0.0040(7) 0.0105(7)
O2 0.0153(8) 0.0148(8) 0.0187(8) 0.0026(7) 0.0046(7) 0.0053(7)
O3 0.0183(9) 0.0201(9) 0.0175(8) 0.0018(7) 0.0056(7) 0.0084(7)
O4 0.0191(9) 0.0197(9) 0.0159(8) 0.0036(7) 0.0052(7) 0.0082(7)
C1 0.0175(12) 0.0182(12) 0.0202(12) 0.0071(9) 0.0070(9) 0.0100(10)
C2 0.0215(13) 0.0274(14) 0.0217(13) 0.0014(11) 0.0041(10) 0.0124(11)
C3 0.0210(13) 0.0353(16) 0.0265(14) 0.0019(12) 0.0010(11) 0.0167(12)
C4 0.0212(13) 0.0287(14) 0.0313(14) 0.0043(12) 0.0066(11) 0.0146(12)
C5 0.0254(14) 0.0252(13) 0.0238(13) 0.0008(11) 0.0067(11) 0.0141(11)
C6 0.0183(12) 0.0192(12) 0.0205(12) 0.0049(10) 0.0050(9) 0.0091(10)
C7 0.0202(14) 0.0406(17) 0.0256(14) -0.0062(12) -0.0016(11) 0.0170(13)
C8 0.0202(14) 0.063(2) 0.0251(14) -0.0036(14) -0.0008(11) 0.0209(15)
C9 0.0289(17) 0.067(3) 0.0298(16) 0.0060(16) 0.0070(13) 0.0152(17)
C10 0.038(2) 0.082(3) 0.042(2) 0.018(2) 0.0125(16) 0.017(2)
C11 0.036(2) 0.113(4) 0.0306(18) 0.016(2) 0.0117(15) 0.030(2)
C12 0.047(2) 0.116(4) 0.0248(17) -0.006(2) 0.0021(15) 0.046(3)
C13 0.0352(18) 0.084(3) 0.0269(16) -0.0089(17) -0.0011(13) 0.0346(19)
C14 0.0215(14) 0.0463(19) 0.0356(16) -0.0132(14) -0.0015(12) 0.0191(14)
C15 0.0249(16) 0.0401(18) 0.051(2) -0.0050(15) 0.0019(14) 0.0166(14)
C16 0.0270(17) 0.045(2) 0.069(3) -0.0064(18) 0.0082(17) 0.0129(16)
C17 0.0225(17) 0.071(3) 0.064(3) -0.017(2) 0.0025(17) 0.0135(18)
C18 0.0249(18) 0.103(4) 0.046(2) -0.015(2) -0.0075(16) 0.029(2)
C19 0.0269(17) 0.081(3) 0.0332(17) -0.0075(18) -0.0018(13) 0.0268(18)
C20 0.0295(16) 0.0432(18) 0.0414(18) -0.0034(14) 0.0030(13) 0.0254(15)
C21 0.128(5) 0.071(4) 0.215(8) 0.062(4) 0.104(6) 0.083(4)
C22 0.037(2) 0.127(5) 0.167(6) -0.082(5) -0.016(3) 0.053(3)
C23 0.132(5) 0.247(9) 0.053(3) 0.004(4) 0.022(3) 0.162(6)
C24 0.0186(12) 0.0207(12) 0.0169(11) 0.0015(9) 0.0041(9) 0.0104(10)
C25 0.0186(12) 0.0191(12) 0.0207(12) 0.0049(10) 0.0029(9) 0.0092(10)
C26 0.0215(14) 0.0402(17) 0.0270(14) 0.0125(12) 0.0070(11) 0.0134(13)
C27 0.0236(15) 0.0344(17) 0.0478(19) 0.0231(15) 0.0062(13) 0.0047(13)
C28 0.0294(16) 0.0188(14) 0.060(2) 0.0096(14) -0.0028(15) 0.0063(13)
C29 0.0358(17) 0.0268(15) 0.0468(19) -0.0036(13) 0.0037(14) 0.0171(14)
C30 0.0243(14) 0.0216(13) 0.0327(15) 0.0027(11) 0.0100(11) 0.0103(11)
C31 0.0275(14) 0.0167(12) 0.0204(12) 0.0009(10) 0.0058(10) 0.0107(11)
C32 0.0312(15) 0.0194(13) 0.0237(13) 0.0016(10) -0.0003(11) 0.0103(12)
C33 0.0432(18) 0.0277(15) 0.0226(14) 0.0051(11) 0.0011(12) 0.0184(14)
C34 0.0494(19) 0.0254(14) 0.0248(14) 0.0097(11) 0.0135(13) 0.0180(14)
C35 0.0341(16) 0.0246(14) 0.0317(15) 0.0054(12) 0.0119(12) 0.0106(13)
C36 0.0259(14) 0.0249(14) 0.0226(13) 0.0016(11) 0.0025(11) 0.0115(12)
C37 0.0158(11) 0.0155(11) 0.0155(11) 0.0035(9) 0.0066(9) 0.0052(9)
C38 0.0183(12) 0.0204(12) 0.0179(11) 0.0053(10) 0.0078(9) 0.0080(10)
C39 0.0234(13) 0.0184(12) 0.0214(12) 0.0059(10) 0.0085(10) 0.0091(11)
C40 0.0199(13) 0.0170(12) 0.0211(12) 0.0021(10) 0.0084(10) 0.0041(10)
C41 0.0137(12) 0.0220(13) 0.0210(12) 0.0023(10) 0.0040(9) 0.0053(10)
C42 0.0172(12) 0.0172(12) 0.0182(11) 0.0049(9) 0.0067(9) 0.0082(10)
C43 0.0202(13) 0.0179(12) 0.0199(12) 0.0056(10) 0.0042(10) 0.0071(10)
C44 0.0275(14) 0.0219(13) 0.0193(12) 0.0086(10) 0.0061(10) 0.0123(11)
C45 0.0332(16) 0.0266(14) 0.0231(13) 0.0066(11) 0.0053(11) 0.0116(12)
C46 0.053(2) 0.0266(15) 0.0217(14) 0.0031(12) 0.0092(13) 0.0113(14)
C47 0.056(2) 0.0356(17) 0.0246(14) 0.0116(13) 0.0193(14) 0.0245(16)
C48 0.0378(18) 0.0460(19) 0.0292(15) 0.0099(14) 0.0150(13) 0.0208(15)
C49 0.0298(15) 0.0375(16) 0.0223(13) 0.0058(12) 0.0083(11) 0.0136(13)
C50 0.0201(13) 0.0238(13) 0.0246(13) 0.0087(11) 0.0017(10) 0.0094(11)
C51 0.0329(16) 0.0341(16) 0.0313(15) 0.0153(13) 0.0094(12) 0.0164(13)
C52 0.047(2) 0.0365(18) 0.050(2) 0.0269(16) 0.0115(16) 0.0214(16)
C53 0.049(2) 0.0332(18) 0.066(2) 0.0206(17) 0.0124(18) 0.0275(17)
C54 0.0396(18) 0.0360(17) 0.050(2) 0.0096(15) 0.0132(15) 0.0255(15)
C55 0.0280(15) 0.0259(14) 0.0323(15) 0.0082(12) 0.0063(12) 0.0138(12)
C56 0.0213(13) 0.0174(12) 0.0264(13) 0.0013(10) 0.0080(10) 0.0023(10)
C57 0.0301(16) 0.0239(15) 0.0459(18) -0.0001(13) 0.0207(14) 0.0017(12)
C58 0.0340(16) 0.0173(13) 0.0341(16) 0.0053(11) 0.0084(12) 0.0041(12)
C59 0.0294(15) 0.0226(14) 0.0297(15) -0.0014(11) 0.0048(12) 0.0077(12)
C60 0.0147(12) 0.0178(12) 0.0200(12) 0.0031(9) 0.0029(9) 0.0064(10)
C61 0.0191(12) 0.0173(12) 0.0209(12) 0.0040(10) 0.0025(10) 0.0070(10)
C62 0.0220(13) 0.0248(14) 0.0237(13) 0.0026(11) 0.0054(10) 0.0077(11)
C63 0.0301(15) 0.0286(15) 0.0228(13) 0.0027(11) 0.0068(11) 0.0094(12)
C64 0.0357(17) 0.0419(18) 0.0234(14) 0.0008(13) -0.0050(12) 0.0173(15)
C65 0.0280(16) 0.062(2) 0.0347(17) -0.0023(16) -0.0031(13) 0.0270(16)
C66 0.0262(15) 0.0442(18) 0.0252(14) -0.0001(13) 0.0012(11) 0.0205(14)
C67 0.0135(12) 0.0262(13) 0.0225(12) 0.0013(10) 0.0010(9) 0.0089(10)
C68 0.0221(14) 0.0305(15) 0.0268(14) 0.0037(11) 0.0068(11) 0.0126(12)
C69 0.0252(15) 0.0456(18) 0.0267(14) 0.0027(13) 0.0087(12) 0.0156(14)
C70 0.0264(15) 0.0489(19) 0.0301(15) -0.0089(14) 0.0061(12) 0.0191(14)
C71 0.0293(16) 0.0292(15) 0.0398(17) -0.0068(13) 0.0045(13) 0.0143(13)
C72 0.0224(14) 0.0271(14) 0.0305(14) 0.0004(11) 0.0043(11) 0.0113(12)
C73 0.0168(12) 0.0188(12) 0.0152(11) -0.0001(9) 0.0041(9) 0.0077(10)
C74 0.0201(12) 0.0160(11) 0.0143(11) 0.0010(9) 0.0020(9) 0.0077(10)
C75 0.0182(12) 0.0202(12) 0.0181(12) 0.0009(9) 0.0026(9) 0.0089(10)
C76 0.0218(13) 0.0233(13) 0.0175(12) 0.0013(10) 0.0056(10) 0.0105(11)
C77 0.0234(13) 0.0301(14) 0.0142(11) 0.0048(10) 0.0048(10) 0.0146(11)
C78 0.0199(13) 0.0258(13) 0.0161(11) 0.0004(10) 0.0022(9) 0.0125(11)
C79 0.0211(13) 0.0199(12) 0.0163(11) 0.0025(9) 0.0055(9) 0.0105(10)
C80 0.0240(14) 0.0240(13) 0.0213(12) 0.0085(10) 0.0046(10) 0.0116(11)
C81 0.0315(16) 0.0250(15) 0.0443(18) 0.0029(13) -0.0053(13) 0.0113(13)
C82 0.0292(17) 0.0371(18) 0.057(2) 0.0033(16) -0.0143(15) 0.0085(15)
C83 0.0298(18) 0.056(2) 0.058(2) 0.0180(18) -0.0004(16) 0.0238(17)
C84 0.0386(19) 0.053(2) 0.047(2) 0.0079(16) 0.0078(15) 0.0317(17)
C85 0.0285(15) 0.0397(17) 0.0316(15) 0.0023(13) 0.0036(12) 0.0195(14)
C86 0.0192(13) 0.0233(13) 0.0234(13) 0.0050(10) 0.0056(10) 0.0120(11)
C87 0.0276(15) 0.0300(15) 0.0249(13) 0.0080(11) 0.0082(11) 0.0132(12)
C88 0.0294(15) 0.0320(16) 0.0377(16) 0.0155(13) 0.0152(13) 0.0135(13)
C89 0.0296(16) 0.0224(14) 0.0452(18) 0.0063(13) 0.0068(13) 0.0059(12)
C90 0.0352(17) 0.0279(15) 0.0301(15) -0.0015(12) 0.0043(12) 0.0093(13)
C91 0.0282(14) 0.0249(14) 0.0222(13) 0.0037(11) 0.0079(11) 0.0105(12)
C92 0.0228(13) 0.0249(13) 0.0200(12) 0.0055(10) 0.0087(10) 0.0111(11)
C93 0.0223(14) 0.0402(17) 0.0292(14) 0.0090(13) 0.0119(11) 0.0154(13)
C94 0.0291(15) 0.0309(15) 0.0218(13) 0.0036(11) 0.0112(11) 0.0130(12)
C95 0.0297(15) 0.0290(15) 0.0319(15) 0.0046(12) 0.0131(12) 0.0098(13)
C96 0.0226(13) 0.0336(15) 0.0156(12) 0.0015(10) 0.0024(10) 0.0165(12)
C97 0.0211(14) 0.057(2) 0.0184(13) 0.0074(13) 0.0039(10) 0.0234(14)
C98 0.046(2) 0.084(3) 0.0200(14) 0.0031(16) 0.0027(13) 0.044(2)
C99 0.058(3) 0.130(5) 0.0174(15) 0.009(2) 0.0072(15) 0.062(3)
C100 0.043(2) 0.135(5) 0.0282(18) 0.041(2) 0.0166(16) 0.050(3)
C101 0.0333(18) 0.082(3) 0.042(2) 0.036(2) 0.0107(15) 0.0233(19)
C102 0.0284(16) 0.056(2) 0.0259(15) 0.0157(14) 0.0070(12) 0.0175(15)
C103 0.0279(15) 0.0312(15) 0.0197(13) -0.0020(11) -0.0039(11) 0.0144(12)
C104 0.0372(18) 0.0432(19) 0.0402(18) -0.0146(15) -0.0107(14) 0.0226(16)
C105 0.054(2) 0.037(2) 0.064(3) -0.0182(18) -0.022(2) 0.0203(18)
C106 0.042(2) 0.0352(19) 0.056(2) -0.0022(17) -0.0206(18) 0.0032(16)
C107 0.0284(17) 0.045(2) 0.0366(17) 0.0068(15) -0.0097(13) 0.0082(15)
C108 0.0245(14) 0.0375(16) 0.0227(13) 0.0035(12) -0.0014(11) 0.0126(13)
C109 0.0234(13) 0.0140(11) 0.0190(12) 0.0028(9) 0.0077(10) 0.0072(10)
C110 0.0216(13) 0.0168(12) 0.0213(12) 0.0037(10) 0.0073(10) 0.0057(10)
C111 0.0236(13) 0.0197(13) 0.0245(13) 0.0034(10) 0.0102(10) 0.0063(11)
C112 0.0327(15) 0.0163(12) 0.0188(12) 0.0037(10) 0.0100(11) 0.0075(11)
C113 0.0286(14) 0.0203(13) 0.0196(12) 0.0064(10) 0.0061(10) 0.0108(11)
C114 0.0250(13) 0.0180(12) 0.0212(12) 0.0054(10) 0.0089(10) 0.0090(11)
C115 0.0191(13) 0.0216(13) 0.0229(13) 0.0037(10) 0.0081(10) 0.0068(10)
C116 0.0200(13) 0.0255(13) 0.0218(12) 0.0027(10) 0.0062(10) 0.0082(11)
C117 0.0254(14) 0.0240(14) 0.0289(14) 0.0023(11) 0.0094(11) 0.0081(12)
C118 0.0228(14) 0.0309(15) 0.0299(15) 0.0028(12) 0.0108(11) 0.0069(12)
C119 0.0285(15) 0.0375(16) 0.0275(14) 0.0020(12) 0.0096(12) 0.0178(13)
C120 0.0387(18) 0.0254(15) 0.0472(19) 0.0035(13) 0.0198(15) 0.0140(14)
C121 0.0284(15) 0.0236(14) 0.0460(18) 0.0057(13) 0.0178(13) 0.0075(12)
C122 0.0180(13) 0.0231(13) 0.0264(13) -0.0001(11) 0.0106(10) 0.0040(11)
C123 0.0200(13) 0.0321(15) 0.0282(14) 0.0020(12) 0.0083(11) 0.0066(12)
C124 0.0196(14) 0.0418(18) 0.0315(15) -0.0064(13) 0.0079(12) 0.0024(13)
C125 0.0287(16) 0.0288(16) 0.0451(19) -0.0101(14) 0.0185(14) 0.0005(13)
C126 0.0308(16) 0.0252(15) 0.0506(19) 0.0030(13) 0.0210(14) 0.0085(13)
C127 0.0220(14) 0.0228(14) 0.0358(15) 0.0024(12) 0.0115(12) 0.0056(11)
C128 0.0366(16) 0.0227(13) 0.0199(13) 0.0047(10) 0.0122(11) 0.0075(12)
C129 0.050(2) 0.0375(18) 0.0283(16) 0.0099(14) 0.0189(15) 0.0010(16)
C130 0.061(2) 0.0363(17) 0.0258(15) 0.0043(13) 0.0161(15) 0.0251(17)
C131 0.054(2) 0.0366(17) 0.0218(14) 0.0111(12) 0.0167(13) 0.0209(16)
C132 0.0254(14) 0.0270(14) 0.0193(12) 0.0096(10) 0.0071(10) 0.0147(11)
C133 0.0272(14) 0.0292(14) 0.0190(12) 0.0065(11) 0.0059(10) 0.0160(12)
C134 0.0340(16) 0.0303(15) 0.0241(13) 0.0078(11) 0.0055(11) 0.0181(13)
C135 0.0402(18) 0.0276(15) 0.0365(17) 0.0067(13) 0.0064(14) 0.0136(14)
C136 0.0320(16) 0.0404(18) 0.0304(15) -0.0027(13) -0.0014(12) 0.0181(14)
C137 0.0369(17) 0.0423(18) 0.0242(14) 0.0074(13) -0.0007(12) 0.0224(15)
C138 0.0346(16) 0.0332(16) 0.0257(14) 0.0112(12) 0.0029(12) 0.0161(13)
C139 0.0366(16) 0.0333(15) 0.0169(12) 0.0041(11) 0.0026(11) 0.0220(13)
C140 0.0413(18) 0.0440(18) 0.0291(15) 0.0041(13) 0.0022(13) 0.0289(16)
C141 0.054(2) 0.055(2) 0.0393(19) -0.0003(16) -0.0013(16) 0.042(2)
C142 0.067(3) 0.0394(19) 0.0342(17) -0.0009(14) -0.0054(16) 0.0351(19)
C143 0.054(2) 0.0308(16) 0.0276(15) 0.0028(13) 0.0008(14) 0.0203(16)
C144 0.0429(18) 0.0294(15) 0.0204(13) 0.0045(11) 0.0042(12) 0.0188(14)
C145 0.130(6) 0.127(6) 0.066(4) -0.013(4) 0.003(4) 0.071(5)
C146 0.072(3) 0.053(3) 0.079(3) -0.006(2) -0.001(3) 0.024(2)
C147 0.083(3) 0.050(2) 0.073(3) -0.006(2) 0.007(3) 0.042(2)
C148 0.081(3) 0.052(3) 0.073(3) 0.006(2) 0.021(3) 0.036(2)
C149 0.087(4) 0.063(3) 0.085(4) -0.003(3) 0.006(3) 0.049(3)

loop_
_atom_type_symbol
_atom_type_description
_atom_type_scat_dispersion_real
_atom_type_scat_dispersion_imag
_atom_type_scat_source
C C 0.0033 0.0016 'International Tables Vol C Tables 4.2.6.8 and 6.1.1.4'
H H 0.0000 0.0000 'International Tables Vol C Tables 4.2.6.8 and 6.1.1.4'
O O 0.0106 0.0060 'International Tables Vol C Tables 4.2.6.8 and 6.1.1.4'
K K 0.2009 0.2494 'International Tables Vol C Tables 4.2.6.8 and 6.1.1.4'
Cl Cl 0.1484 0.1585 'International Tables Vol C Tables 4.2.6.8 and 6.1.1.4'
Nb Nb -2.0727 0.6215 'International Tables Vol C Tables 4.2.6.8 and 6.1.1.4'

loop_
_geom_angle_atom_site_label_1
_geom_angle_atom_site_label_2
_geom_angle_atom_site_label_3
_geom_angle
O1 Nb1 O2 97.95(7)
O1 Nb1 Cl1 100.29(5)
O2 Nb1 Cl1 89.51(5)
O1 Nb1 Cl5 94.95(5)
O2 Nb1 Cl5 82.87(5)
Cl1 Nb1 Cl5 163.79(2)
O1 Nb1 Cl3 80.51(5)
O2 Nb1 Cl3 174.44(5)
Cl1 Nb1 Cl3 85.53(2)
Cl5 Nb1 Cl3 102.55(2)
O1 Nb1 Cl4 173.03(5)
O2 Nb1 Cl4 79.98(5)
Cl1 Nb1 Cl4 86.39(2)
Cl5 Nb1 Cl4 78.22(2)
Cl3 Nb1 Cl4 102.17(2)
O4 Nb2 O3 90.51(7)
O4 Nb2 Cl2 98.43(5)
O3 Nb2 Cl2 85.29(5)
O4 Nb2 Cl4 96.88(5)
O3 Nb2 Cl4 86.82(5)
Cl2 Nb2 Cl4 162.82(2)
O4 Nb2 Cl3 84.50(5)
O3 Nb2 Cl3 167.99(5)
Cl2 Nb2 Cl3 84.65(2)
Cl4 Nb2 Cl3 104.59(2)
O4 Nb2 Cl5 174.55(5)
O3 Nb2 Cl5 86.26(5)
Cl2 Nb2 Cl5 85.70(2)
Cl4 Nb2 Cl5 78.57(2)
Cl3 Nb2 Cl5 99.49(2)
O4 Nb2 K2 62.49(5)
O3 Nb2 K2 43.06(5)
Cl2 Nb2 K2 61.222(19)
Cl4 Nb2 K2 120.516(18)
Cl3 Nb2 K2 125.452(18)
Cl5 Nb2 K2 117.153(18)
Cl1 K1 Cl3 68.35(2)
Cl1 K1 C31 66.81(5)
Cl3 K1 C31 74.53(5)
Cl1 K1 C110 118.04(5)
Cl3 K1 C110 60.87(5)
C31 K1 C110 124.67(7)
O3 K2 O4 59.75(5)
O3 K2 Cl2 62.91(4)
O4 K2 Cl2 62.42(3)
O3 K2 C107 103.87(8)
O4 K2 C107 139.09(8)
Cl2 K2 C107 76.70(7)
O3 K2 C127 122.85(7)
O4 K2 C127 63.10(6)
Cl2 K2 C127 91.27(5)
C107 K2 C127 119.29(9)
O3 K2 C88 102.69(7)
O4 K2 C88 90.77(7)
Cl2 K2 C88 153.07(6)
C107 K2 C88 130.14(9)
C127 K2 C88 77.50(7)
O3 K2 C104 73.36(7)
O4 K2 C104 133.06(7)
Cl2 K2 C104 95.55(6)
C107 K2 C104 48.78(9)
C127 K2 C104 163.68(8)
C88 K2 C104 101.94(8)
O3 K2 C106 111.84(8)
O4 K2 C106 162.00(8)
Cl2 K2 C106 99.70(7)
C107 K2 C106 23.30(9)
C127 K2 C106 122.79(9)
C88 K2 C106 106.98(9)
C104 K2 C106 41.37(10)
O3 K2 C91 69.91(6)
O4 K2 C91 102.65(6)
Cl2 K2 C91 131.59(5)
C107 K2 C91 105.68(9)
C127 K2 C91 124.42(7)
C88 K2 C91 47.91(7)
C104 K2 C91 59.87(7)
C106 K2 C91 87.66(9)
O3 K2 C105 96.75(9)
O4 K2 C105 156.49(8)
Cl2 K2 C105 108.91(7)
C107 K2 C105 40.84(10)
C127 K2 C105 140.40(9)
C88 K2 C105 94.79(9)
C104 K2 C105 23.50(9)
C106 K2 C105 22.94(10)
C91 K2 C105 65.65(9)
O3 K2 C73 17.49(5)
O4 K2 C73 75.24(5)
Cl2 K2 C73 76.25(4)
C107 K2 C73 97.52(8)
C127 K2 C73 137.43(7)
C88 K2 C73 95.44(7)
C104 K2 C73 58.82(7)
C106 K2 C73 99.55(9)
C91 K2 C73 55.37(6)
C105 K2 C73 81.50(9)
O3 K2 C89 108.48(7)
O4 K2 C89 113.08(6)
Cl2 K2 C89 171.32(6)
C107 K2 C89 107.65(9)
C127 K2 C89 92.95(8)
C88 K2 C89 22.96(8)
C104 K2 C89 82.38(8)
C106 K2 C89 84.36(9)
C91 K2 C89 40.44(7)
C105 K2 C89 72.15(9)
C73 K2 C89 95.56(7)
O2 K3 Cl5 64.07(4)
O2 K3 Cl4 62.82(4)
Cl5 K3 Cl4 62.225(19)
Nb1 Cl1 K1 103.55(3)
Nb2 Cl2 K2 78.19(2)
Nb1 Cl3 Nb2 63.459(16)
Nb1 Cl3 K1 101.07(3)
Nb2 Cl3 K1 115.52(3)
Nb2 Cl4 Nb1 62.981(16)
Nb2 Cl4 K3 107.86(2)
Nb1 Cl4 K3 84.81(2)
Nb1 Cl5 Nb2 63.160(16)
Nb1 Cl5 K3 87.97(2)
Nb2 Cl5 K3 107.34(2)
C1 O1 Nb1 153.95(16)
C37 O2 Nb1 128.88(14)
C37 O2 K3 122.04(14)
Nb1 O2 K3 109.04(7)
C73 O3 Nb2 130.34(15)
C73 O3 K2 127.55(15)
Nb2 O3 K2 102.07(7)
C109 O4 Nb2 137.68(15)
C109 O4 K2 130.74(14)
Nb2 O4 K2 84.02(6)
O1 C1 C6 119.5(2)
O1 C1 C2 122.0(2)
C6 C1 C2 118.5(2)
C3 C2 C1 118.8(2)
C3 C2 C7 118.2(2)
C1 C2 C7 123.0(2)
C4 C3 C2 123.3(3)
C5 C4 C3 116.5(2)
C5 C4 C20 121.7(3)
C3 C4 C20 121.8(3)
C4 C5 C6 122.6(3)
C5 C6 C1 120.0(2)
C5 C6 C24 118.8(2)
C1 C6 C24 120.9(2)
C8 C7 C2 113.3(3)
C8 C7 C14 112.0(2)
C2 C7 C14 109.1(2)
C9 C8 C13 118.0(3)
C9 C8 C7 123.0(3)
C13 C8 C7 118.9(3)
C8 C9 C10 122.0(4)
C11 C10 C9 118.8(5)
C10 C11 C12 120.4(4)
C13 C12 C11 120.1(4)
C12 C13 C8 120.6(4)
C15 C14 C19 118.6(3)
C15 C14 C7 119.0(3)
C19 C14 C7 122.3(3)
C14 C15 C16 121.3(3)
C17 C16 C15 120.4(4)
C18 C17 C16 119.2(4)
C17 C18 C19 121.4(4)
C14 C19 C18 119.1(4)
C22 C20 C21 111.2(5)
C22 C20 C23 107.8(5)
C21 C20 C23 106.1(5)
C22 C20 C4 112.6(3)
C21 C20 C4 107.6(3)
C23 C20 C4 111.3(3)
C6 C24 C25 111.7(2)
C6 C24 C31 111.1(2)
C25 C24 C31 113.0(2)
C26 C25 C30 118.0(3)
C26 C25 C24 118.5(2)
C30 C25 C24 123.5(2)
C27 C26 C25 120.8(3)
C28 C27 C26 120.6(3)
C27 C28 C29 119.7(3)
C28 C29 C30 119.7(3)
C25 C30 C29 121.3(3)
C36 C31 C32 118.2(3)
C36 C31 C24 123.4(2)
C32 C31 C24 118.4(2)
C36 C31 K1 77.26(15)
C32 C31 K1 70.91(15)
C24 C31 K1 120.75(15)
C33 C32 C31 120.8(3)
C34 C33 C32 120.2(3)
C35 C34 C33 119.6(3)
C34 C35 C36 120.4(3)
C31 C36 C35 120.7(3)
O2 C37 C38 120.0(2)
O2 C37 C42 121.1(2)
C38 C37 C42 118.6(2)
C39 C38 C37 119.5(2)
C39 C38 C43 120.4(2)
C37 C38 C43 118.9(2)
C40 C39 C38 122.6(2)
C39 C40 C41 117.0(2)
C39 C40 C56 121.8(2)
C41 C40 C56 120.6(2)
C42 C41 C40 122.6(2)
C41 C42 C37 119.6(2)
C41 C42 C60 121.2(2)
C37 C42 C60 118.5(2)
C38 C43 C50 110.7(2)
C38 C43 C44 108.7(2)
C50 C43 C44 113.1(2)
C45 C44 C49 118.1(3)
C45 C44 C43 120.5(2)
C49 C44 C43 121.3(2)
C44 C45 C46 120.8(3)
C47 C46 C45 120.4(3)
C48 C47 C46 119.5(3)
C47 C48 C49 120.2(3)
C48 C49 C44 120.9(3)
C51 C50 C55 118.5(3)
C51 C50 C43 123.2(3)
C55 C50 C43 118.1(2)
C50 C51 C52 120.4(3)
C53 C52 C51 120.8(3)
C52 C53 C54 119.4(3)
C53 C54 C55 120.1(3)
C54 C55 C50 120.9(3)
C58 C56 C57 108.2(2)
C58 C56 C59 108.7(2)
C57 C56 C59 109.4(2)
C58 C56 C40 112.3(2)
C57 C56 C40 107.2(2)
C59 C56 C40 111.0(2)
C42 C60 C61 112.6(2)
C42 C60 C67 110.4(2)
C61 C60 C67 113.2(2)
C66 C61 C62 117.6(2)
C66 C61 C60 123.7(2)
C62 C61 C60 118.6(2)
C63 C62 C61 121.2(3)
C62 C63 C64 120.3(3)
C63 C64 C65 119.2(3)
C64 C65 C66 120.1(3)
C61 C66 C65 121.5(3)
C68 C67 C72 118.3(3)
C68 C67 C60 122.2(2)
C72 C67 C60 119.4(2)
C67 C68 C69 120.8(3)
C70 C69 C68 120.1(3)
C71 C70 C69 119.6(3)
C70 C71 C72 120.4(3)
C71 C72 C67 120.7(3)
O3 C73 C74 120.0(2)
O3 C73 C78 121.1(2)
C74 C73 C78 118.6(2)
O3 C73 K2 34.95(11)
C74 C73 K2 114.09(16)
C78 C73 K2 112.26(16)
C75 C74 C73 119.8(2)
C75 C74 C79 122.7(2)
C73 C74 C79 117.1(2)
C76 C75 C74 121.7(2)
C75 C76 C77 116.8(2)
C75 C76 C92 123.9(2)
C77 C76 C92 119.2(2)
C78 C77 C76 123.3(2)
C77 C78 C73 118.2(2)
C77 C78 C96 122.0(2)
C73 C78 C96 119.7(2)
C80 C79 C74 113.2(2)
C80 C79 C86 111.7(2)
C74 C79 C86 109.9(2)
C81 C80 C85 118.1(3)
C81 C80 C79 119.8(3)
C85 C80 C79 122.0(2)
C80 C81 C82 120.4(3)
C83 C82 C81 120.4(3)
C84 C83 C82 119.5(3)
C83 C84 C85 120.5(3)
C84 C85 C80 121.0(3)
C91 C86 C87 117.9(3)
C91 C86 C79 122.0(2)
C87 C86 C79 120.1(2)
C88 C87 C86 121.1(3)
C89 C88 C87 120.6(3)
C89 C88 K2 85.84(19)
C87 C88 K2 72.81(17)
C90 C89 C88 119.1(3)
C90 C89 K2 80.47(19)
C88 C89 K2 71.20(18)
C89 C90 C91 120.4(3)
C86 C91 C90 120.9(3)
C86 C91 K2 72.01(15)
C90 C91 K2 83.74(18)
C93 C92 C76 112.4(2)
C93 C92 C94 108.3(2)
C76 C92 C94 110.2(2)
C93 C92 C95 108.3(2)
C76 C92 C95 109.1(2)
C94 C92 C95 108.5(2)
C103 C96 C78 112.5(2)
C103 C96 C97 110.7(2)
C78 C96 C97 111.1(2)
C102 C97 C98 118.9(3)
C102 C97 C96 119.5(3)
C98 C97 C96 121.5(3)
C99 C98 C97 119.8(4)
C100 C99 C98 120.8(4)
C101 C100 C99 119.8(3)
C100 C101 C102 119.9(4)
C97 C102 C101 120.8(4)
C104 C103 C108 117.3(3)
C104 C103 C96 123.0(3)
C108 C103 C96 119.6(3)
C103 C104 C105 120.6(3)
C103 C104 K2 73.86(19)
C105 C104 K2 81.7(3)
C106 C105 C104 120.9(4)
C106 C105 K2 77.5(2)
C104 C105 K2 74.8(2)
C107 C106 C105 119.8(4)
C107 C106 K2 73.8(2)
C105 C106 K2 79.6(2)
C106 C107 C108 119.7(4)
C106 C107 K2 82.9(2)
C108 C107 K2 74.09(17)
C107 C108 C103 121.7(3)
O4 C109 C114 122.0(2)
O4 C109 C110 119.7(2)
C114 C109 C110 118.2(2)
C111 C110 C109 119.5(2)
C111 C110 C115 120.3(2)
C109 C110 C115 120.1(2)
C111 C110 K1 76.18(15)
C109 C110 K1 71.94(14)
C115 C110 K1 127.05(16)
C110 C111 C112 123.4(3)
C113 C112 C111 116.4(2)
C113 C112 C128 124.1(3)
C111 C112 C128 119.5(3)
C112 C113 C114 123.0(3)
C113 C114 C109 119.4(2)
C113 C114 C132 117.8(2)
C109 C114 C132 122.3(2)
C110 C115 C116 111.9(2)
C110 C115 C122 111.9(2)
C116 C115 C122 113.2(2)
C117 C116 C121 118.0(3)
C117 C116 C115 122.8(2)
C121 C116 C115 119.1(2)
C116 C117 C118 120.6(3)
C119 C118 C117 120.8(3)
C118 C119 C120 119.3(3)
C119 C120 C121 119.9(3)
C120 C121 C116 121.4(3)
C127 C122 C123 118.3(3)
C127 C122 C115 123.0(3)
C123 C122 C115 118.6(3)
C124 C123 C122 120.5(3)
C125 C124 C123 120.3(3)
C126 C125 C124 119.7(3)
C125 C126 C127 120.0(3)
C122 C127 C126 121.1(3)
C122 C127 K2 75.94(16)
C126 C127 K2 76.52(18)
C131 C128 C130 109.4(3)
C131 C128 C112 112.5(2)
C130 C128 C112 108.8(2)
C131 C128 C129 108.3(3)
C130 C128 C129 108.6(3)
C112 C128 C129 109.2(2)
C114 C132 C133 113.1(2)
C114 C132 C139 110.6(2)
C133 C132 C139 111.4(2)
C134 C133 C138 117.7(3)
C134 C133 C132 120.3(2)
C138 C133 C132 122.0(3)
C135 C134 C133 121.4(3)
C134 C135 C136 120.1(3)
C137 C136 C135 119.4(3)
C136 C137 C138 120.1(3)
C137 C138 C133 121.3(3)
C144 C139 C140 118.1(3)
C144 C139 C132 123.0(3)
C140 C139 C132 118.9(3)
C141 C140 C139 120.5(3)
C142 C141 C140 120.4(3)
C143 C142 C141 119.9(3)
C142 C143 C144 120.1(3)
C139 C144 C143 121.0(3)
C147 C146 C145 112.5(5)
C146 C147 C148 114.6(4)
C147 C148 C149 112.8(4)

loop_
_geom_bond_atom_site_label_1
_geom_bond_atom_site_label_2
_geom_bond_distance
Nb1 O1 1.9580(17)
Nb1 O2 2.1199(17)
Nb1 Cl1 2.4569(6)
Nb1 Cl5 2.5065(6)
Nb1 Cl3 2.5298(7)
Nb1 Cl4 2.6110(6)
Nb2 O4 2.0259(17)
Nb2 O3 2.1356(17)
Nb2 Cl2 2.4278(7)
Nb2 Cl4 2.5032(7)
Nb2 Cl3 2.5527(6)
Nb2 Cl5 2.5956(6)
Nb2 K2 3.6523(7)
K1 Cl1 3.0013(9)
K1 Cl3 3.0267(9)
K1 C31 3.460(3)
K1 C110 3.515(3)
K2 O3 2.5498(19)
K2 O4 3.2572(18)
K2 Cl2 3.2705(9)
K2 C107 3.324(3)
K2 C127 3.329(3)
K2 C88 3.348(3)
K2 C104 3.374(4)
K2 C106 3.434(4)
K2 C91 3.439(3)
K2 C105 3.459(4)
K2 C73 3.528(3)
K2 C89 3.527(3)
K3 O2 2.6664(18)
K3 Cl5 3.0918(9)
K3 Cl4 3.1570(9)
O1 C1 1.355(3)
O2 C37 1.343(3)
O3 C73 1.338(3)
O4 C109 1.353(3)
C1 C6 1.403(3)
C1 C2 1.410(4)
C2 C3 1.396(4)
C2 C7 1.532(4)
C3 C4 1.389(4)
C4 C5 1.383(4)
C4 C20 1.533(4)
C5 C6 1.392(4)
C6 C24 1.517(3)
C7 C8 1.511(5)
C7 C14 1.540(4)
C8 C9 1.386(5)
C8 C13 1.403(5)
C9 C10 1.396(5)
C10 C11 1.385(6)
C11 C12 1.387(7)
C12 C13 1.387(6)
C14 C15 1.379(5)
C14 C19 1.400(5)
C15 C16 1.387(5)
C16 C17 1.372(6)
C17 C18 1.373(7)
C18 C19 1.400(5)
C20 C22 1.482(6)
C20 C21 1.502(6)
C20 C23 1.510(6)
C24 C25 1.521(4)
C24 C31 1.532(4)
C25 C26 1.391(4)
C25 C30 1.391(4)
C26 C27 1.386(5)
C27 C28 1.375(5)
C28 C29 1.383(5)
C29 C30 1.391(4)
C31 C36 1.386(4)
C31 C32 1.407(4)
C32 C33 1.389(4)
C33 C34 1.384(5)
C34 C35 1.383(4)
C35 C36 1.400(4)
C37 C38 1.411(3)
C37 C42 1.414(3)
C38 C39 1.396(4)
C38 C43 1.516(3)
C39 C40 1.387(4)
C40 C41 1.397(4)
C40 C56 1.531(4)
C41 C42 1.387(4)
C42 C60 1.519(3)
C43 C50 1.524(4)
C43 C44 1.531(4)
C44 C45 1.388(4)
C44 C49 1.395(4)
C45 C46 1.391(4)
C46 C47 1.380(5)
C47 C48 1.378(5)
C48 C49 1.389(4)
C50 C51 1.387(4)
C50 C55 1.391(4)
C51 C52 1.391(4)
C52 C53 1.375(5)
C53 C54 1.383(5)
C54 C55 1.388(4)
C56 C58 1.527(4)
C56 C57 1.527(4)
C56 C59 1.527(4)
C60 C61 1.526(3)
C60 C67 1.528(4)
C61 C66 1.381(4)
C61 C62 1.400(4)
C62 C63 1.382(4)
C63 C64 1.384(4)
C64 C65 1.384(5)
C65 C66 1.392(4)
C67 C68 1.384(4)
C67 C72 1.396(4)
C68 C69 1.396(4)
C69 C70 1.381(5)
C70 C71 1.375(5)
C71 C72 1.389(4)
C73 C74 1.407(3)
C73 C78 1.416(3)
C74 C75 1.397(4)
C74 C79 1.523(3)
C75 C76 1.394(4)
C76 C77 1.398(4)
C76 C92 1.528(4)
C77 C78 1.389(4)
C78 C96 1.532(4)
C79 C80 1.516(4)
C79 C86 1.535(4)
C80 C81 1.384(4)
C80 C85 1.394(4)
C81 C82 1.398(5)
C82 C83 1.374(6)
C83 C84 1.373(5)
C84 C85 1.379(4)
C86 C91 1.388(4)
C86 C87 1.391(4)
C87 C88 1.386(4)
C88 C89 1.380(5)
C89 C90 1.379(5)
C90 C91 1.397(4)
C92 C93 1.527(4)
C92 C94 1.533(4)
C92 C95 1.541(4)
C96 C103 1.520(4)
C96 C97 1.536(4)
C97 C102 1.376(5)
C97 C98 1.396(4)
C98 C99 1.390(5)
C99 C100 1.377(7)
C100 C101 1.370(7)
C101 C102 1.401(4)
C103 C104 1.389(4)
C103 C108 1.396(4)
C104 C105 1.394(5)
C105 C106 1.371(6)
C106 C107 1.368(6)
C107 C108 1.396(5)
C109 C114 1.409(4)
C109 C110 1.424(4)
C110 C111 1.385(4)
C110 C115 1.522(4)
C111 C112 1.394(4)
C112 C113 1.385(4)
C112 C128 1.533(4)
C113 C114 1.407(4)
C114 C132 1.518(4)
C115 C116 1.524(4)
C115 C122 1.529(4)
C116 C117 1.384(4)
C116 C121 1.389(4)
C117 C118 1.387(4)
C118 C119 1.377(4)
C119 C120 1.381(4)
C120 C121 1.384(4)
C122 C127 1.388(4)
C122 C123 1.395(4)
C123 C124 1.389(4)
C124 C125 1.384(5)
C125 C126 1.378(5)
C126 C127 1.389(4)
C128 C131 1.525(4)
C128 C130 1.531(4)
C128 C129 1.538(4)
C132 C133 1.521(4)
C132 C139 1.540(4)
C133 C134 1.388(4)
C133 C138 1.400(4)
C134 C135 1.387(4)
C135 C136 1.389(4)
C136 C137 1.383(5)
C137 C138 1.385(4)
C139 C144 1.386(4)
C139 C140 1.397(4)
C140 C141 1.393(5)
C141 C142 1.375(6)
C142 C143 1.371(5)
C143 C144 1.396(4)
C145 C146 1.520(8)
C146 C147 1.506(7)
C147 C148 1.507(7)
C148 C149 1.542(7)

loop_
_platon_squeeze_void_nr
_platon_squeeze_void_average_x
_platon_squeeze_void_average_y
_platon_squeeze_void_average_z
_platon_squeeze_void_volume
_platon_squeeze_void_count_electrons
_platon_squeeze_void_content
1 0.000 0.000 0.500 378 57 ' '
2 0.036 0.425 0.404 16 0 ' '
3 0.036 0.845 0.833 7 0 ' '
4 0.084 0.906 0.180 6 0 ' '
5 0.916 0.094 0.820 7 0 ' '
6 0.963 0.575 0.596 16 0 ' '
7 0.964 0.155 0.167 7 0 ' '
